data_4331913
loop_
_publ_author_name
'Sheu, Chyi-Yang'
'Lee, Shang-Fan'
'Lii, Kwang-Hwa'

_publ_section_title
;
 Ionic Liquid of Choline Chloride/Malonic Acid as a Solvent in the
 Synthesis of Open-Framework Iron Oxalatophosphates
;
_journal_issue 5
_journal_name_full 'Inorganic Chemistry'
_journal_page_first 1891
_journal_page_last 1893
_journal_paper_doi 10.1021/ic0518475
_journal_volume 45
_journal_year 2006
_chemical_formula_moiety CsFe(C2O4)0.5(H2PO4)(HPO4)
_chemical_formula_sum 'C H3 Cs Fe O10 P2'
_chemical_formula_weight 425.73
_chemical_name_systematic
; 
 ? 
;
_space_group_IT_number 14
_symmetry_cell_setting monoclinic
_symmetry_space_group_name_Hall '-P 2yn'
_symmetry_space_group_name_H-M 'P 1 21/n 1'
_atom_sites_solution_hydrogens geom
_atom_sites_solution_primary direct
_atom_sites_solution_secondary difmap
_audit_creation_method SHELXL-97
_cell_angle_alpha 90.00
_cell_angle_beta 100.5070(10)
_cell_angle_gamma 90.00
_cell_formula_units_Z 4
_cell_length_a 8.0038(3)
_cell_length_b 10.2923(3)
_cell_length_c 11.4755(4)
_cell_measurement_temperature 295(2)
_cell_volume 929.47(5)
_computing_molecular_graphics Diamond
_computing_structure_refinement 'SHELXTL (Sheldrick, 1998)'
_computing_structure_solution 'SHELXTL (Sheldrick, 1998)'
_diffrn_ambient_temperature 295(2)
_diffrn_measured_fraction_theta_full 1.000
_diffrn_measured_fraction_theta_max 1.000
_diffrn_measurement_device_type CCD
_diffrn_measurement_method 'omega scan'
_diffrn_radiation_monochromator graphite
_diffrn_radiation_source 'fine-focus sealed tube'
_diffrn_radiation_type MoK\a
_diffrn_radiation_wavelength 0.71073
_diffrn_reflns_av_R_equivalents 0.0688
_diffrn_reflns_av_sigmaI/netI 0.0566
_diffrn_reflns_limit_h_max 10
_diffrn_reflns_limit_h_min -10
_diffrn_reflns_limit_k_max 11
_diffrn_reflns_limit_k_min -13
_diffrn_reflns_limit_l_max 15
_diffrn_reflns_limit_l_min -15
_diffrn_reflns_number 9701
_diffrn_reflns_theta_full 28.27
_diffrn_reflns_theta_max 28.27
_diffrn_reflns_theta_min 2.68
_exptl_absorpt_coefficient_mu 5.865
_exptl_absorpt_correction_T_max 0.975
_exptl_absorpt_correction_T_min 0.634
_exptl_absorpt_correction_type empirical
_exptl_absorpt_process_details 'SADABS program'
_exptl_crystal_colour colorless
_exptl_crystal_density_diffrn 3.042
_exptl_crystal_density_meas ?
_exptl_crystal_density_method 'not measured'
_exptl_crystal_description plate
_exptl_crystal_F_000 800
_exptl_crystal_size_max 0.13
_exptl_crystal_size_mid 0.09
_exptl_crystal_size_min 0.02
_refine_diff_density_max 0.748
_refine_diff_density_min -0.904
_refine_diff_density_rms 0.190
_refine_ls_extinction_method none
_refine_ls_goodness_of_fit_ref 1.014
_refine_ls_hydrogen_treatment mixed
_refine_ls_matrix_type full
_refine_ls_number_parameters 136
_refine_ls_number_reflns 2318
_refine_ls_number_restraints 0
_refine_ls_restrained_S_all 1.014
_refine_ls_R_factor_all 0.0437
_refine_ls_R_factor_gt 0.0311
_refine_ls_shift/su_max 0.001
_refine_ls_shift/su_mean 0.000
_refine_ls_structure_factor_coef Fsqd
_refine_ls_weighting_details 'calc w=1/[\s^2^(Fo^2^)+(0.0229P)^2^+1.3060P] where P=(Fo^2^+2Fc^2^)/3'
_refine_ls_weighting_scheme calc
_refine_ls_wR_factor_gt 0.0603
_refine_ls_wR_factor_ref 0.0760
_reflns_number_gt 1780
_reflns_number_total 2318
_reflns_threshold_expression >2sigma(I)
_cod_data_source_file ic0518475sup1.cif
_cod_data_source_block my39_0m
_cod_depositor_comments
;
The following automatic conversions were performed:

'_exptl_crystal_density_meas' value 'not measured' was changed to '?'
- the value is perceived as not measured.

Automatic conversion script
Id: cif_fix_values 3008 2015-01-20 13:52:24Z robertas 
;
_cod_original_sg_symbol_H-M P2(1)/n
_cod_database_code 4331913

loop_
_symmetry_equiv_pos_as_xyz
'x, y, z'
'-x+1/2, y+1/2, -z+1/2'
'-x, -y, -z'
'x-1/2, -y-1/2, z-1/2'

loop_
_atom_site_label
_atom_site_type_symbol
_atom_site_fract_x
_atom_site_fract_y
_atom_site_fract_z
_atom_site_U_iso_or_equiv
_atom_site_adp_type
_atom_site_occupancy
_atom_site_symmetry_multiplicity
_atom_site_calc_flag
Cs1 Cs 0.46164(5) 0.31882(4) 0.84137(3) 0.03911(13) Uani 1 1 d
Fe1 Fe 0.45656(8) 0.73504(6) 0.50379(5) 0.01283(15) Uani 1 1 d
P1 P 0.64902(15) 0.69281(11) 0.78081(10) 0.0150(2) Uani 1 1 d
P2 P 0.25224(15) 0.47834(11) 0.54058(10) 0.0142(2) Uani 1 1 d
O1 O 0.6025(4) 0.7543(3) 0.6608(3) 0.0224(8) Uani 1 1 d
O2 O 0.8067(4) 0.7567(3) 0.8474(3) 0.0218(8) Uani 1 1 d
O3 O 0.6766(5) 0.5433(3) 0.7731(3) 0.0269(8) Uani 1 1 d
H3O H 0.7327 0.5164 0.7132 0.050 Uiso 1 1 d
O4 O 0.5010(4) 0.6952(3) 0.8528(3) 0.0281(8) Uani 1 1 d
H4O H 0.4586 0.7843 0.8585 0.050 Uiso 1 1 d
O5 O 0.4088(4) 0.3934(3) 0.5592(3) 0.0175(7) Uani 1 1 d
O6 O 0.2960(4) 0.6216(3) 0.5660(3) 0.0175(7) Uani 1 1 d
O7 O 0.1348(4) 0.4317(3) 0.6254(3) 0.0220(8) Uani 1 1 d
O8 O 0.1561(4) 0.4635(3) 0.4096(3) 0.0202(7) Uani 1 1 d
H8O H 0.0896 0.3993 0.4246 0.050 Uiso 1 1 d
O9 O 0.6157(4) 0.8782(3) 0.4473(3) 0.0218(8) Uani 1 1 d
O10 O 0.3427(4) 0.9075(3) 0.5469(3) 0.0183(7) Uani 1 1 d
C1 C 0.5792(6) 0.9911(4) 0.4709(4) 0.0153(9) Uani 1 1 d

loop_
_atom_site_aniso_label
_atom_site_aniso_U_11
_atom_site_aniso_U_22
_atom_site_aniso_U_33
_atom_site_aniso_U_23
_atom_site_aniso_U_13
_atom_site_aniso_U_12
Cs1 0.0420(2) 0.0391(2) 0.0438(2) 0.01540(17) 0.02793(19) 0.01170(17)
Fe1 0.0126(3) 0.0123(3) 0.0131(3) -0.0002(2) 0.0011(3) 0.0021(2)
P1 0.0160(6) 0.0153(6) 0.0132(5) -0.0020(5) 0.0014(5) -0.0026(5)
P2 0.0122(6) 0.0122(6) 0.0185(6) -0.0006(5) 0.0039(5) 0.0019(4)
O1 0.0250(19) 0.0241(19) 0.0150(17) 0.0004(14) -0.0046(14) -0.0034(15)
O2 0.0223(18) 0.0245(19) 0.0166(17) -0.0018(14) -0.0022(14) -0.0076(14)
O3 0.042(2) 0.0144(18) 0.0256(19) -0.0029(14) 0.0081(17) 0.0012(16)
O4 0.0238(19) 0.029(2) 0.035(2) -0.0008(16) 0.0141(17) -0.0009(15)
O5 0.0147(16) 0.0155(17) 0.0220(17) -0.0013(13) 0.0026(14) 0.0072(13)
O6 0.0188(17) 0.0146(17) 0.0196(17) -0.0021(13) 0.0052(14) 0.0009(13)
O7 0.0192(17) 0.0233(19) 0.0261(19) 0.0081(15) 0.0110(15) 0.0016(14)
O8 0.0183(17) 0.0214(18) 0.0208(17) -0.0044(14) 0.0037(14) -0.0012(14)
O9 0.0253(19) 0.0123(17) 0.031(2) -0.0006(14) 0.0124(16) 0.0018(14)
O10 0.0198(17) 0.0123(16) 0.0251(18) 0.0023(13) 0.0100(15) -0.0022(13)
C1 0.019(2) 0.013(2) 0.014(2) 0.0009(18) 0.0046(19) 0.0020(19)

loop_
_atom_type_symbol
_atom_type_description
_atom_type_scat_dispersion_real
_atom_type_scat_dispersion_imag
_atom_type_scat_source
C C 0.0033 0.0016 'International Tables Vol C Tables 4.2.6.8 and 6.1.1.4'
H H 0.0000 0.0000 'International Tables Vol C Tables 4.2.6.8 and 6.1.1.4'
O O 0.0106 0.0060 'International Tables Vol C Tables 4.2.6.8 and 6.1.1.4'
P P 0.1023 0.0942 'International Tables Vol C Tables 4.2.6.8 and 6.1.1.4'
Fe Fe 0.3463 0.8444 'International Tables Vol C Tables 4.2.6.8 and 6.1.1.4'
Cs Cs -0.3680 2.1192 'International Tables Vol C Tables 4.2.6.8 and 6.1.1.4'

loop_
_geom_angle_atom_site_label_1
_geom_angle_atom_site_label_2
_geom_angle_atom_site_label_3
_geom_angle
_geom_angle_site_symmetry_1
_geom_angle_site_symmetry_3
O3 Cs1 O10 113.88(9) . 2_546
O3 Cs1 O2 63.34(9) . 2_646
O10 Cs1 O2 161.58(8) 2_546 2_646
O3 Cs1 O6 170.18(9) . 2_546
O10 Cs1 O6 56.41(8) 2_546 2_546
O2 Cs1 O6 126.24(8) 2_646 2_546
O3 Cs1 O5 63.18(9) . .
O10 Cs1 O5 111.78(8) 2_546 .
O2 Cs1 O5 50.00(8) 2_646 .
O6 Cs1 O5 120.01(8) 2_546 .
O3 Cs1 O8 117.31(9) . 4_666
O10 Cs1 O8 122.10(8) 2_546 4_666
O2 Cs1 O8 71.12(8) 2_646 4_666
O6 Cs1 O8 70.76(8) 2_546 4_666
O5 Cs1 O8 114.08(8) . 4_666
O3 Cs1 O7 87.15(9) . .
O10 Cs1 O7 69.38(8) 2_546 .
O2 Cs1 O7 92.20(8) 2_646 .
O6 Cs1 O7 90.12(8) 2_546 .
O5 Cs1 O7 43.08(7) . .
O8 Cs1 O7 136.30(8) 4_666 .
O3 Cs1 O4 109.91(9) . 3_667
O10 Cs1 O4 61.43(8) 2_546 3_667
O2 Cs1 O4 136.97(8) 2_646 3_667
O6 Cs1 O4 65.22(8) 2_546 3_667
O5 Cs1 O4 168.54(8) . 3_667
O8 Cs1 O4 77.01(8) 4_666 3_667
O7 Cs1 O4 130.76(8) . 3_667
O3 Cs1 O1 62.75(9) . 2_646
O10 Cs1 O1 155.04(8) 2_546 2_646
O2 Cs1 O1 42.20(7) 2_646 2_646
O6 Cs1 O1 125.07(8) 2_546 2_646
O5 Cs1 O1 89.25(7) . 2_646
O8 Cs1 O1 54.57(8) 4_666 2_646
O7 Cs1 O1 132.25(7) . 2_646
O4 Cs1 O1 95.48(8) 3_667 2_646
O3 Cs1 P1 68.49(7) . 2_646
O10 Cs1 P1 176.24(6) 2_546 2_646
O2 Cs1 P1 21.88(6) 2_646 2_646
O6 Cs1 P1 121.12(6) 2_546 2_646
O5 Cs1 P1 71.81(5) . 2_646
O8 Cs1 P1 54.42(6) 4_666 2_646
O7 Cs1 P1 114.01(6) . 2_646
O4 Cs1 P1 115.23(6) 3_667 2_646
O1 Cs1 P1 22.83(5) 2_646 2_646
O3 Cs1 P2 68.20(7) . .
O10 Cs1 P2 89.93(6) 2_546 .
O2 Cs1 P2 72.00(6) 2_646 .
O6 Cs1 P2 111.09(6) 2_546 .
O5 Cs1 P2 22.08(5) . .
O8 Cs1 P2 132.99(6) 4_666 .
O7 Cs1 P2 23.20(6) . .
O4 Cs1 P2 148.60(6) 3_667 .
O1 Cs1 P2 109.59(5) 2_646 .
P1 Cs1 P2 93.71(2) 2_646 .
O3 Cs1 Fe1 142.99(7) . 2_546
O10 Cs1 Fe1 29.15(6) 2_546 2_546
O2 Cs1 Fe1 150.36(6) 2_646 2_546
O6 Cs1 Fe1 27.26(6) 2_546 2_546
O5 Cs1 Fe1 120.13(6) . 2_546
O8 Cs1 Fe1 95.56(6) 4_666 2_546
O7 Cs1 Fe1 79.24(5) . 2_546
O4 Cs1 Fe1 59.11(6) 3_667 2_546
O1 Cs1 Fe1 146.29(5) 2_646 2_546
P1 Cs1 Fe1 148.27(2) 2_646 2_546
P2 Cs1 Fe1 102.44(2) . 2_546
O5 Fe1 O6 100.13(13) 3_666 .
O5 Fe1 O1 97.66(14) 3_666 .
O6 Fe1 O1 92.61(14) . .
O5 Fe1 O2 88.69(13) 3_666 4_575
O6 Fe1 O2 91.55(14) . 4_575
O1 Fe1 O2 171.68(14) . 4_575
O5 Fe1 O10 165.14(13) 3_666 .
O6 Fe1 O10 94.38(12) . .
O1 Fe1 O10 84.81(14) . .
O2 Fe1 O10 87.69(13) 4_575 .
O5 Fe1 O9 87.38(13) 3_666 .
O6 Fe1 O9 172.44(12) . .
O1 Fe1 O9 85.47(14) . .
O2 Fe1 O9 89.48(14) 4_575 .
O10 Fe1 O9 78.18(12) . .
O5 Fe1 Cs1 148.36(10) 3_666 2_556
O6 Fe1 Cs1 48.45(9) . 2_556
O1 Fe1 Cs1 88.71(10) . 2_556
O2 Fe1 Cs1 88.66(10) 4_575 2_556
O10 Fe1 Cs1 45.94(8) . 2_556
O9 Fe1 Cs1 124.12(9) . 2_556
O5 Fe1 Cs1 49.99(9) 3_666 3_666
O6 Fe1 Cs1 119.53(9) . 3_666
O1 Fe1 Cs1 135.46(11) . 3_666
O2 Fe1 Cs1 46.76(10) 4_575 3_666
O10 Fe1 Cs1 119.18(9) . 3_666
O9 Fe1 Cs1 66.13(9) . 3_666
Cs1 Fe1 Cs1 135.416(19) 2_556 3_666
O1 P1 O2 109.11(19) . .
O1 P1 O3 112.25(19) . .
O2 P1 O3 110.2(2) . .
O1 P1 O4 113.2(2) . .
O2 P1 O4 111.8(2) . .
O3 P1 O4 100.03(19) . .
O1 P1 Cs1 66.87(14) . 2_656
O2 P1 Cs1 51.66(13) . 2_656
O3 P1 Cs1 100.29(15) . 2_656
O4 P1 Cs1 157.66(14) . 2_656
O1 P1 Cs1 119.88(14) . .
O2 P1 Cs1 127.16(13) . .
O3 P1 Cs1 33.93(14) . .
O4 P1 Cs1 66.56(13) . .
Cs1 P1 Cs1 134.22(3) 2_656 .
O5 P2 O6 112.02(19) . .
O5 P2 O7 108.37(19) . .
O6 P2 O7 108.86(18) . .
O5 P2 O8 109.21(18) . .
O6 P2 O8 109.38(18) . .
O7 P2 O8 108.94(19) . .
O5 P2 Cs1 54.67(12) . .
O6 P2 Cs1 100.93(13) . .
O7 P2 Cs1 61.75(13) . .
O8 P2 Cs1 149.57(13) . .
O5 P2 Cs1 143.87(13) . 2_556
O6 P2 Cs1 39.93(12) . 2_556
O7 P2 Cs1 74.22(13) . 2_556
O8 P2 Cs1 103.37(13) . 2_556
Cs1 P2 Cs1 101.44(3) . 2_556
O5 P2 Cs1 91.05(13) . 4_565
O6 P2 Cs1 151.58(13) . 4_565
O7 P2 Cs1 77.24(14) . 4_565
O8 P2 Cs1 44.65(12) . 4_565
Cs1 P2 Cs1 106.08(3) . 4_565
Cs1 P2 Cs1 123.71(3) 2_556 4_565
O5 P2 H8O 107.5 . .
O6 P2 H8O 131.3 . .
O7 P2 H8O 83.6 . .
O8 P2 H8O 28.1 . .
Cs1 P2 H8O 125.2 . .
Cs1 P2 H8O 108.6 2_556 .
Cs1 P2 H8O 20.3 4_565 .
P1 O1 Fe1 143.5(2) . .
P1 O1 Cs1 90.30(15) . 2_656
Fe1 O1 Cs1 115.55(13) . 2_656
P1 O2 Fe1 142.9(2) . 4_676
P1 O2 Cs1 106.46(16) . 2_656
Fe1 O2 Cs1 106.25(13) 4_676 2_656
P1 O3 Cs1 129.59(19) . .
P1 O3 H3O 115.4 . .
Cs1 O3 H3O 109.5 . .
P1 O4 Cs1 126.87(18) . 3_667
P1 O4 H4O 110.7 . .
Cs1 O4 H4O 86.5 3_667 .
P2 O5 Fe1 148.2(2) . 3_666
P2 O5 Cs1 103.25(15) . .
Fe1 O5 Cs1 103.26(11) 3_666 .
P2 O6 Fe1 130.18(19) . .
P2 O6 Cs1 122.24(16) . 2_556
Fe1 O6 Cs1 104.29(11) . 2_556
P2 O7 Cs1 95.05(15) . .
P2 O8 Cs1 116.00(16) . 4_565
P2 O8 H8O 95.4 . .
Cs1 O8 H8O 28.4 4_565 .
C1 O9 Fe1 113.9(3) . .
C1 O10 Fe1 114.6(3) 3_676 .
C1 O10 Cs1 140.2(3) 3_676 2_556
Fe1 O10 Cs1 104.91(11) . 2_556
O9 C1 O10 126.9(4) . 3_676
O9 C1 C1 116.7(5) . 3_676
O10 C1 C1 116.4(5) 3_676 3_676

loop_
_geom_bond_atom_site_label_1
_geom_bond_atom_site_label_2
_geom_bond_distance
_geom_bond_site_symmetry_2
Cs1 O3 3.067(4) .
Cs1 O10 3.091(3) 2_546
Cs1 O2 3.163(3) 2_646
Cs1 O6 3.210(3) 2_546
Cs1 O5 3.280(3) .
Cs1 O8 3.322(3) 4_666
Cs1 O7 3.460(3) .
Cs1 O4 3.470(4) 3_667
Cs1 O1 3.556(4) 2_646
Cs1 P1 3.8668(12) 2_646
Cs1 P2 3.9127(12) .
Cs1 Fe1 4.1562(7) 2_546
Fe1 O5 1.928(3) 3_666
Fe1 O6 1.964(3) .
Fe1 O1 1.970(3) .
Fe1 O2 1.970(3) 4_575
Fe1 O10 2.095(3) .
Fe1 O9 2.125(3) .
Fe1 Cs1 4.1562(7) 2_556
Fe1 Cs1 4.1678(7) 3_666
P1 O1 1.500(3) .
P1 O2 1.502(3) .
P1 O3 1.559(3) .
P1 O4 1.563(3) .
P1 Cs1 3.8668(12) 2_656
P2 O5 1.511(3) .
P2 O6 1.531(3) .
P2 O7 1.547(3) .
P2 O8 1.567(3) .
P2 Cs1 4.2298(12) 2_556
P2 Cs1 4.2487(12) 4_565
P2 H8O 1.8697 .
O1 Cs1 3.556(3) 2_656
O2 Fe1 1.970(3) 4_676
O2 Cs1 3.163(3) 2_656
O3 H3O 0.9296 .
O4 Cs1 3.470(4) 3_667
O4 H4O 0.9843 .
O5 Fe1 1.928(3) 3_666
O6 Cs1 3.210(3) 2_556
O8 Cs1 3.322(3) 4_565
O8 H8O 0.8849 .
O9 C1 1.240(5) .
O10 C1 1.252(5) 3_676
O10 Cs1 3.091(3) 2_556
C1 O10 1.252(5) 3_676
C1 C1 1.548(9) 3_676
